data_1527939
loop_
_publ_author_name
'Poettgen, R.'
'Albering, J.H.'
'Kaczorowski, D.'
'Jeitschko, W.'

_publ_section_title
;
 Structure refinement of actinoid transition metal stannides An T2-x Sn2-y
 (An= Th, U; T= Co, Ni, Cu) with defect Ca Be Ge2 - type structure
;
_journal_name_full 'Journal of Alloys Compd.'
_journal_page_first 111
_journal_page_last 115
_journal_volume 196
_journal_year 1993
_chemical_formula_sum 'Co2.82 Sn3.7 U2'
_space_group_IT_number 129
_symmetry_space_group_name_Hall 'P 4ab 2ab -1ab'
_symmetry_space_group_name_H-M 'P 4/n m m :1'
_cell_angle_alpha 90
_cell_angle_beta 90
_cell_angle_gamma 90
_cell_formula_units_Z 1
_cell_length_a 4.379
_cell_length_b 4.379
_cell_length_c 9.047
_cell_volume 173.482
_citation_journal_id_ASTM JALCEU
_cod_data_source_file Poettgen_JALCEU_1993_370.cif
_cod_data_source_block Co2.82Sn3.7U2
_cod_original_sg_symbol_Hall '-P 4a 2a (x-1/4,y+1/4,z)'
_cod_database_code 1527939

loop_
_symmetry_equiv_pos_as_xyz
x,y,z
-y+1/2,x+1/2,z
-x,-y,z
y+1/2,-x+1/2,z
x+1/2,-y+1/2,-z
y,x,-z
-x+1/2,y+1/2,-z
-y,-x,-z
-x+1/2,-y+1/2,-z
y,-x,-z
x+1/2,y+1/2,-z
-y,x,-z
-x,y,z
-y+1/2,-x+1/2,z
x,-y,z
y+1/2,x+1/2,z

loop_
_atom_site_label
_atom_site_type_symbol
_atom_site_fract_x
_atom_site_fract_y
_atom_site_fract_z
_atom_site_occupancy
_atom_site_U_iso_or_equiv
Sn1 Sn 0 0 0.5 0.882 0.0
U1 U 0 0.5 0.7786 1 0.0
Co1 Co 0 0 0 1 0.0
Co2 Co 0 0.5 0.413 0.41 0.0
Sn2 Sn 0 0.5 0.1378 0.419 0.0
Sn3 Sn 0 0.5 0.1782 0.548 0.0
